data_1517950
loop_
_publ_author_name
'Han, Wen Bo'
'Lu, Yan Hua'
'Zhang, Ai Hua'
'Zhang, Gao Fei'
'Mei, Ya Ning'
'Jiang, Nan'
'Lei, Xinxiang'
'Song, Yong Chun'
'Ng, Seik Weng'
'Tan, Ren Xiang'

_publ_section_title
;
 Curvulamine, a new antibacterial alkaloid incorporating two undescribed
 units from a curvularia species.
;
_journal_issue 20
_journal_name_full 'Organic letters'
_journal_page_first 5366
_journal_page_last 5369
_journal_paper_doi 10.1021/ol502572g
_journal_volume 16
_journal_year 2014
_chemical_absolute_configuration rm
_chemical_formula_moiety 'C20 H24 N2 O2, C H4 O'
_chemical_formula_sum 'C21 H28 N2 O3'
_chemical_formula_weight 356.45
_chemical_name_systematic
; 
 ? 
;
_space_group_IT_number 19
_symmetry_cell_setting orthorhombic
_symmetry_space_group_name_Hall 'P 2ac 2ab'
_symmetry_space_group_name_H-M 'P 21 21 21'
_atom_sites_solution_hydrogens geom
_atom_sites_solution_primary direct
_atom_sites_solution_secondary difmap
_audit_creation_method SHELXL-97
_cell_angle_alpha 90.00
_cell_angle_beta 90.00
_cell_angle_gamma 90.00
_cell_formula_units_Z 4
_cell_length_a 7.2482(1)
_cell_length_b 13.3145(1)
_cell_length_c 20.2206(2)
_cell_measurement_reflns_used 3856
_cell_measurement_temperature 296(2)
_cell_measurement_theta_max 68.9493
_cell_measurement_theta_min 6.4875
_cell_volume 1951.41(4)
_computing_cell_refinement 'APEX2 (Bruker, 2011)'
_computing_data_collection 'APEX2 (Bruker, 2011)'
_computing_data_reduction 'APEX2 (Bruker, 2011)'
_computing_molecular_graphics 'X-Seed (Barbour, 2001)'
_computing_publication_material 'SHELXL-97 (Sheldrick, 1997)'
_computing_structure_refinement 'SHELXL-97 (Sheldrick, 1997)'
_computing_structure_solution 'SHELXS-97 (Sheldrick, 1997)'
_diffrn_ambient_temperature 296(2)
_diffrn_measured_fraction_theta_full 0.954
_diffrn_measured_fraction_theta_max 0.954
_diffrn_measurement_device_type 'Bruker APEX DUO'
_diffrn_measurement_method \w-scans
_diffrn_radiation_monochromator graphite
_diffrn_radiation_source 'fine-focus sealed tube'
_diffrn_radiation_type CuK\a
_diffrn_radiation_wavelength 1.54184
_diffrn_reflns_av_R_equivalents 0.0218
_diffrn_reflns_av_sigmaI/netI 0.0203
_diffrn_reflns_limit_h_max 3
_diffrn_reflns_limit_h_min -8
_diffrn_reflns_limit_k_max 14
_diffrn_reflns_limit_k_min -15
_diffrn_reflns_limit_l_max 22
_diffrn_reflns_limit_l_min -23
_diffrn_reflns_number 6310
_diffrn_reflns_theta_full 64.99
_diffrn_reflns_theta_max 64.99
_diffrn_reflns_theta_min 6.49
_diffrn_standards_decay_% 0
_diffrn_standards_interval_count 0
_diffrn_standards_interval_time 0
_diffrn_standards_number 0
_exptl_absorpt_coefficient_mu 0.649
_exptl_absorpt_correction_type none
_exptl_crystal_colour 'light yellow'
_exptl_crystal_density_diffrn 1.213
_exptl_crystal_density_method 'not measured'
_exptl_crystal_description prism
_exptl_crystal_F_000 768
_exptl_crystal_size_max 0.20
_exptl_crystal_size_mid 0.14
_exptl_crystal_size_min 0.12
_refine_diff_density_max 0.215
_refine_diff_density_min -0.158
_refine_diff_density_rms 0.030
_refine_ls_abs_structure_details '947 Friedel pairs merged'
_refine_ls_extinction_method none
_refine_ls_goodness_of_fit_ref 1.043
_refine_ls_hydrogen_treatment constr
_refine_ls_matrix_type full
_refine_ls_number_parameters 242
_refine_ls_number_reflns 1843
_refine_ls_number_restraints 0
_refine_ls_restrained_S_all 1.043
_refine_ls_R_factor_all 0.0390
_refine_ls_R_factor_gt 0.0370
_refine_ls_shift/su_max 0.001
_refine_ls_shift/su_mean 0.001
_refine_ls_structure_factor_coef Fsqd
_refine_ls_weighting_details 'calc w=1/[\s^2^(Fo^2^)+(0.0773P)^2^+0.1951P] where P=(Fo^2^+2Fc^2^)/3'
_refine_ls_weighting_scheme calc
_refine_ls_wR_factor_gt 0.1058
_refine_ls_wR_factor_ref 0.1086
_reflns_number_gt 1741
_reflns_number_total 1843
_reflns_threshold_expression I>2\s(I)
_cod_data_source_file ol502572g_si_002.cif
_cod_data_source_block curvulamine
_cod_depositor_comments 'Adding full bibliography for 1517950.cif.'
_cod_database_code 1517950

loop_
_symmetry_equiv_pos_as_xyz
'x, y, z'
'-x+1/2, -y, z+1/2'
'-x, y+1/2, -z+1/2'
'x+1/2, -y+1/2, -z'

loop_
_atom_site_label
_atom_site_type_symbol
_atom_site_fract_x
_atom_site_fract_y
_atom_site_fract_z
_atom_site_U_iso_or_equiv
_atom_site_adp_type
_atom_site_occupancy
_atom_site_symmetry_multiplicity
_atom_site_calc_flag
_atom_site_refinement_flags
O1 O 0.3044(2) 0.92674(12) 0.16525(8) 0.0485(4) Uani 1 1 d .
O2 O -0.0764(3) 0.94721(17) 0.28504(9) 0.0666(5) Uani 1 1 d .
H2 H -0.1556 0.9271 0.2578 0.100 Uiso 1 1 calc R
O3 O 0.6275(3) 0.84350(19) 0.22176(13) 0.0804(7) Uani 1 1 d .
H3 H 0.5193 0.8656 0.2187 0.121 Uiso 1 1 calc R
N1 N 0.1509(3) 0.76717(14) 0.06953(10) 0.0450(5) Uani 1 1 d .
N2 N 0.0702(3) 1.07736(15) 0.09841(10) 0.0506(5) Uani 1 1 d .
C1 C 0.1652(4) 0.7803(2) -0.05470(12) 0.0596(7) Uani 1 1 d .
H1A H 0.0550 0.8202 -0.0564 0.089 Uiso 1 1 calc R
H1B H 0.1671 0.7348 -0.0915 0.089 Uiso 1 1 calc R
H1C H 0.2712 0.8234 -0.0567 0.089 Uiso 1 1 calc R
C2 C 0.1688(3) 0.72211(18) 0.00806(11) 0.0487(6) Uani 1 1 d .
C3 C 0.1923(4) 0.6216(2) 0.01816(13) 0.0544(6) Uani 1 1 d .
H3A H 0.2079 0.5734 -0.0146 0.065 Uiso 1 1 calc R
C4 C 0.1888(4) 0.60391(18) 0.08597(13) 0.0548(6) Uani 1 1 d .
H4 H 0.2012 0.5415 0.1062 0.066 Uiso 1 1 calc R
C5 C 0.1640(4) 0.69354(18) 0.11796(12) 0.0494(5) Uani 1 1 d .
C6 C 0.1544(4) 0.70928(17) 0.18835(12) 0.0514(6) Uani 1 1 d .
H6 H 0.1603 0.6510 0.2136 0.062 Uiso 1 1 calc R
C7 C 0.1385(4) 0.79376(19) 0.22292(11) 0.0510(6) Uani 1 1 d .
H7 H 0.1341 0.7875 0.2687 0.061 Uiso 1 1 calc R
C8 C 0.1271(3) 0.89804(17) 0.19543(11) 0.0449(5) Uani 1 1 d .
C9 C -0.0072(3) 0.90574(18) 0.13572(11) 0.0447(5) Uani 1 1 d .
H9 H -0.1147 0.8618 0.1408 0.054 Uiso 1 1 calc R
C10 C 0.1149(3) 0.87417(17) 0.07759(11) 0.0437(5) Uani 1 1 d .
H10 H 0.0610 0.9002 0.0366 0.052 Uiso 1 1 calc R
C11 C 0.2839(3) 0.93692(18) 0.09495(11) 0.0453(5) Uani 1 1 d .
H11 H 0.3931 0.9102 0.0724 0.054 Uiso 1 1 calc R
C12 C 0.2533(4) 1.04633(19) 0.07525(14) 0.0543(6) Uani 1 1 d .
H12 H 0.3468 1.0880 0.0970 0.065 Uiso 1 1 calc R
C13 C 0.2702(5) 1.0594(2) 0.00057(16) 0.0763(9) Uani 1 1 d .
H13A H 0.2412 1.1275 -0.0111 0.114 Uiso 1 1 calc R
H13B H 0.1860 1.0148 -0.0213 0.114 Uiso 1 1 calc R
H13C H 0.3941 1.0443 -0.0130 0.114 Uiso 1 1 calc R
C14 C -0.0613(3) 1.01198(19) 0.12223(11) 0.0490(5) Uani 1 1 d .
C15 C -0.2185(4) 1.0656(2) 0.13361(13) 0.0601(7) Uani 1 1 d .
H15 H -0.3299 1.0403 0.1492 0.072 Uiso 1 1 calc R
C16 C -0.1805(5) 1.1665(2) 0.11728(14) 0.0680(8) Uani 1 1 d .
H16 H -0.2636 1.2195 0.1203 0.082 Uiso 1 1 calc R
C17 C -0.0024(5) 1.1738(2) 0.09630(13) 0.0630(7) Uani 1 1 d .
C18 C 0.1082(6) 1.2633(2) 0.07713(19) 0.0854(11) Uani 1 1 d .
H18A H 0.0539 1.3225 0.0960 0.128 Uiso 1 1 calc R
H18B H 0.1100 1.2694 0.0298 0.128 Uiso 1 1 calc R
H18C H 0.2321 1.2559 0.0932 0.128 Uiso 1 1 calc R
C19 C 0.0870(4) 0.9746(2) 0.25088(12) 0.0540(6) Uani 1 1 d .
H19 H 0.0690 1.0410 0.2309 0.065 Uiso 1 1 calc R
C20 C 0.2387(5) 0.9818(2) 0.30213(14) 0.0688(8) Uani 1 1 d .
H20A H 0.2063 1.0313 0.3346 0.103 Uiso 1 1 calc R
H20B H 0.3521 1.0007 0.2810 0.103 Uiso 1 1 calc R
H20C H 0.2540 0.9178 0.3233 0.103 Uiso 1 1 calc R
C21 C 0.6242(6) 0.7488(4) 0.2503(3) 0.1087(15) Uani 1 1 d .
H21A H 0.7477 0.7231 0.2531 0.163 Uiso 1 1 calc R
H21B H 0.5505 0.7046 0.2236 0.163 Uiso 1 1 calc R
H21C H 0.5721 0.7531 0.2938 0.163 Uiso 1 1 calc R

loop_
_atom_site_aniso_label
_atom_site_aniso_U_11
_atom_site_aniso_U_22
_atom_site_aniso_U_33
_atom_site_aniso_U_23
_atom_site_aniso_U_13
_atom_site_aniso_U_12
O1 0.0434(8) 0.0539(9) 0.0483(8) 0.0026(7) -0.0047(7) -0.0023(8)
O2 0.0697(12) 0.0811(12) 0.0491(9) -0.0175(9) 0.0112(9) -0.0055(11)
O3 0.0526(11) 0.0981(16) 0.0905(16) 0.0040(13) -0.0029(11) 0.0034(12)
N1 0.0437(10) 0.0511(10) 0.0402(9) -0.0063(8) 0.0031(8) -0.0018(9)
N2 0.0546(12) 0.0526(11) 0.0448(10) 0.0014(8) -0.0027(9) 0.0088(10)
C1 0.0570(15) 0.0798(17) 0.0419(12) -0.0106(11) 0.0031(11) 0.0113(15)
C2 0.0385(11) 0.0641(14) 0.0435(11) -0.0118(10) 0.0041(10) -0.0007(11)
C3 0.0476(14) 0.0590(14) 0.0566(13) -0.0196(11) 0.0047(11) -0.0024(12)
C4 0.0561(15) 0.0485(12) 0.0597(14) -0.0037(11) 0.0060(12) -0.0066(12)
C5 0.0493(12) 0.0494(12) 0.0494(12) -0.0006(10) 0.0035(11) -0.0045(12)
C6 0.0569(14) 0.0488(12) 0.0486(12) 0.0064(10) 0.0040(11) -0.0046(12)
C7 0.0573(14) 0.0578(14) 0.0379(10) 0.0003(10) 0.0029(10) -0.0054(12)
C8 0.0433(12) 0.0513(12) 0.0403(11) -0.0033(10) 0.0011(10) -0.0005(10)
C9 0.0409(11) 0.0542(13) 0.0388(11) -0.0072(9) 0.0022(9) -0.0026(10)
C10 0.0421(12) 0.0513(12) 0.0376(10) -0.0007(9) 0.0017(9) 0.0030(10)
C11 0.0421(12) 0.0507(12) 0.0431(11) 0.0037(9) 0.0036(9) 0.0030(10)
C12 0.0521(14) 0.0540(13) 0.0567(14) 0.0052(11) 0.0037(12) 0.0025(12)
C13 0.092(2) 0.0705(17) 0.0667(18) 0.0218(14) 0.0250(17) 0.0165(17)
C14 0.0475(12) 0.0587(13) 0.0409(10) -0.0084(10) -0.0053(10) 0.0073(11)
C15 0.0517(14) 0.0785(17) 0.0499(13) -0.0159(12) -0.0050(11) 0.0148(13)
C16 0.075(2) 0.0700(17) 0.0588(15) -0.0110(12) -0.0106(14) 0.0319(16)
C17 0.0775(19) 0.0588(15) 0.0529(13) -0.0008(11) -0.0100(13) 0.0205(14)
C18 0.119(3) 0.0528(15) 0.084(2) 0.0083(14) -0.002(2) 0.0174(19)
C19 0.0621(15) 0.0564(13) 0.0434(12) -0.0086(10) -0.0017(11) 0.0005(13)
C20 0.082(2) 0.0720(17) 0.0524(13) -0.0142(13) -0.0157(14) 0.0004(17)
C21 0.071(2) 0.122(3) 0.132(4) 0.041(3) -0.010(2) 0.001(2)

loop_
_atom_type_symbol
_atom_type_description
_atom_type_scat_dispersion_real
_atom_type_scat_dispersion_imag
_atom_type_scat_source
C C 0.0181 0.0000 'International Tables Vol C Tables 4.2.6.8 and 6.1.1.4'
H H 0.0000 0.0000 'International Tables Vol C Tables 4.2.6.8 and 6.1.1.4'
N N 0.0311 0.0000 'International Tables Vol C Tables 4.2.6.8 and 6.1.1.4'
O O 0.0492 0.0000 'International Tables Vol C Tables 4.2.6.8 and 6.1.1.4'

loop_
_geom_angle_atom_site_label_1
_geom_angle_atom_site_label_2
_geom_angle_atom_site_label_3
_geom_angle
C11 O1 C8 110.13(16)
C19 O2 H2 109.5
C21 O3 H3 109.5
C2 N1 C5 108.7(2)
C2 N1 C10 122.7(2)
C5 N1 C10 128.6(2)
C14 N2 C17 109.4(2)
C14 N2 C12 124.0(2)
C17 N2 C12 126.4(2)
C2 C1 H1A 109.5
C2 C1 H1B 109.5
H1A C1 H1B 109.5
C2 C1 H1C 109.5
H1A C1 H1C 109.5
H1B C1 H1C 109.5
C3 C2 N1 107.6(2)
C3 C2 C1 129.9(2)
N1 C2 C1 122.6(2)
C2 C3 C4 108.2(2)
C2 C3 H3A 125.9
C4 C3 H3A 125.9
C5 C4 C3 108.7(2)
C5 C4 H4 125.7
C3 C4 H4 125.7
C4 C5 N1 106.9(2)
C4 C5 C6 126.9(2)
N1 C5 C6 126.2(2)
C7 C6 C5 130.3(2)
C7 C6 H6 114.8
C5 C6 H6 114.8
C6 C7 C8 126.4(2)
C6 C7 H7 116.8
C8 C7 H7 116.8
O1 C8 C7 110.21(19)
O1 C8 C19 107.09(19)
C7 C8 C19 110.7(2)
O1 C8 C9 101.97(17)
C7 C8 C9 112.60(19)
C19 C8 C9 113.78(19)
C14 C9 C10 105.78(19)
C14 C9 C8 111.65(18)
C10 C9 C8 102.50(18)
C14 C9 H9 112.1
C10 C9 H9 112.1
C8 C9 H9 112.1
N1 C10 C11 114.72(19)
N1 C10 C9 117.25(19)
C11 C10 C9 97.89(17)
N1 C10 H10 108.8
C11 C10 H10 108.8
C9 C10 H10 108.8
O1 C11 C10 105.05(17)
O1 C11 C12 111.33(19)
C10 C11 C12 110.3(2)
O1 C11 H11 110.0
C10 C11 H11 110.0
C12 C11 H11 110.0
N2 C12 C13 110.9(2)
N2 C12 C11 108.5(2)
C13 C12 C11 110.9(2)
N2 C12 H12 108.9
C13 C12 H12 108.9
C11 C12 H12 108.9
C12 C13 H13A 109.5
C12 C13 H13B 109.5
H13A C13 H13B 109.5
C12 C13 H13C 109.5
H13A C13 H13C 109.5
H13B C13 H13C 109.5
C15 C14 N2 107.9(2)
C15 C14 C9 133.2(3)
N2 C14 C9 118.7(2)
C14 C15 C16 107.2(3)
C14 C15 H15 126.4
C16 C15 H15 126.4
C17 C16 C15 109.0(3)
C17 C16 H16 125.5
C15 C16 H16 125.5
C16 C17 N2 106.5(3)
C16 C17 C18 130.4(3)
N2 C17 C18 123.0(3)
C17 C18 H18A 109.5
C17 C18 H18B 109.5
H18A C18 H18B 109.5
C17 C18 H18C 109.5
H18A C18 H18C 109.5
H18B C18 H18C 109.5
O2 C19 C20 106.8(2)
O2 C19 C8 110.0(2)
C20 C19 C8 113.7(2)
O2 C19 H19 108.7
C20 C19 H19 108.7
C8 C19 H19 108.7
C19 C20 H20A 109.5
C19 C20 H20B 109.5
H20A C20 H20B 109.5
C19 C20 H20C 109.5
H20A C20 H20C 109.5
H20B C20 H20C 109.5
O3 C21 H21A 109.5
O3 C21 H21B 109.5
H21A C21 H21B 109.5
O3 C21 H21C 109.5
H21A C21 H21C 109.5
H21B C21 H21C 109.5

loop_
_geom_bond_atom_site_label_1
_geom_bond_atom_site_label_2
_geom_bond_distance
O1 C11 1.436(3)
O1 C8 1.474(3)
O2 C19 1.419(3)
O2 H2 0.8400
O3 C21 1.386(5)
O3 H3 0.8400
N1 C2 1.386(3)
N1 C5 1.389(3)
N1 C10 1.457(3)
N2 C14 1.378(3)
N2 C17 1.388(3)
N2 C12 1.466(3)
C1 C2 1.487(4)
C1 H1A 0.9600
C1 H1B 0.9600
C1 H1C 0.9600
C2 C3 1.364(4)
C3 C4 1.392(4)
C3 H3A 0.9300
C4 C5 1.369(3)
C4 H4 0.9300
C5 C6 1.440(3)
C6 C7 1.329(3)
C6 H6 0.9300
C7 C8 1.498(3)
C7 H7 0.9300
C8 C19 1.543(3)
C8 C9 1.554(3)
C9 C14 1.493(3)
C9 C10 1.530(3)
C9 H9 0.9800
C10 C11 1.524(3)
C10 H10 0.9800
C11 C12 1.526(3)
C11 H11 0.9800
C12 C13 1.525(4)
C12 H12 0.9800
C13 H13A 0.9600
C13 H13B 0.9600
C13 H13C 0.9600
C14 C15 1.364(4)
C15 C16 1.411(5)
C15 H15 0.9300
C16 C17 1.362(5)
C16 H16 0.9300
C17 C18 1.489(5)
C18 H18A 0.9600
C18 H18B 0.9600
C18 H18C 0.9600
C19 C20 1.514(4)
C19 H19 0.9800
C20 H20A 0.9600
C20 H20B 0.9600
C20 H20C 0.9600
C21 H21A 0.9600
C21 H21B 0.9600
C21 H21C 0.9600

loop_
_geom_torsion_atom_site_label_1
_geom_torsion_atom_site_label_2
_geom_torsion_atom_site_label_3
_geom_torsion_atom_site_label_4
_geom_torsion
C5 N1 C2 C3 0.2(3)
C10 N1 C2 C3 -177.0(2)
C5 N1 C2 C1 -178.6(2)
C10 N1 C2 C1 4.2(4)
N1 C2 C3 C4 0.1(3)
C1 C2 C3 C4 178.8(3)
C2 C3 C4 C5 -0.3(3)
C3 C4 C5 N1 0.4(3)
C3 C4 C5 C6 -179.3(3)
C2 N1 C5 C4 -0.4(3)
C10 N1 C5 C4 176.6(2)
C2 N1 C5 C6 179.3(3)
C10 N1 C5 C6 -3.7(4)
C4 C5 C6 C7 176.8(3)
N1 C5 C6 C7 -2.8(5)
C5 C6 C7 C8 -0.3(5)
C11 O1 C8 C7 112.83(19)
C11 O1 C8 C19 -126.7(2)
C11 O1 C8 C9 -7.0(2)
C6 C7 C8 O1 -68.3(3)
C6 C7 C8 C19 173.4(3)
C6 C7 C8 C9 44.8(4)
O1 C8 C9 C14 -79.3(2)
C7 C8 C9 C14 162.6(2)
C19 C8 C9 C14 35.6(3)
O1 C8 C9 C10 33.5(2)
C7 C8 C9 C10 -84.6(2)
C19 C8 C9 C10 148.4(2)
C2 N1 C10 C11 -100.8(3)
C5 N1 C10 C11 82.6(3)
C2 N1 C10 C9 145.2(2)
C5 N1 C10 C9 -31.4(4)
C14 C9 C10 N1 -165.5(2)
C8 C9 C10 N1 77.5(2)
C14 C9 C10 C11 71.4(2)
C8 C9 C10 C11 -45.7(2)
C8 O1 C11 C10 -22.5(2)
C8 O1 C11 C12 96.8(2)
N1 C10 C11 O1 -82.9(2)
C9 C10 C11 O1 42.1(2)
N1 C10 C11 C12 157.1(2)
C9 C10 C11 C12 -78.0(2)
C14 N2 C12 C13 110.8(3)
C17 N2 C12 C13 -65.0(3)
C14 N2 C12 C11 -11.2(3)
C17 N2 C12 C11 173.0(2)
O1 C11 C12 N2 -69.4(2)
C10 C11 C12 N2 46.8(3)
O1 C11 C12 C13 168.6(2)
C10 C11 C12 C13 -75.2(3)
C17 N2 C14 C15 1.6(3)
C12 N2 C14 C15 -174.8(2)
C17 N2 C14 C9 -173.4(2)
C12 N2 C14 C9 10.2(3)
C10 C9 C14 C15 144.4(3)
C8 C9 C14 C15 -104.9(3)
C10 C9 C14 N2 -42.1(3)
C8 C9 C14 N2 68.6(3)
N2 C14 C15 C16 -1.0(3)
C9 C14 C15 C16 173.0(2)
C14 C15 C16 C17 0.0(3)
C15 C16 C17 N2 1.0(3)
C15 C16 C17 C18 -176.1(3)
C14 N2 C17 C16 -1.6(3)
C12 N2 C17 C16 174.7(2)
C14 N2 C17 C18 175.8(3)
C12 N2 C17 C18 -7.9(4)
O1 C8 C19 O2 -176.06(19)
C7 C8 C19 O2 -55.9(3)
C9 C8 C19 O2 72.1(3)
O1 C8 C19 C20 -56.3(3)
C7 C8 C19 C20 63.8(3)
C9 C8 C19 C20 -168.2(2)
